data_4003061
loop_
_publ_author_name
'Hirsch, Anna'
'Palmer, Benjamin A.'
'Ramasubramaniam, Ashwin'
'Williams, P. Andrew'
'Harris, Kenneth D. M.'
'Pokroy, Boaz'
'Weiner, Steve'
'Addadi, Lia'
'Leiserowitz, Leslie'
'Kronik, Leeor'

_publ_section_title
;
 Structure and Morphology of Light-Reflecting Synthetic and Biogenic
 Polymorphs of Isoxanthopterin: A Comparison
;
_journal_issue 12
_journal_name_full 'Chemistry of Materials'
_journal_page_first 4479
_journal_paper_doi 10.1021/acs.chemmater.9b01039
_journal_volume 31
_journal_year 2019
_chemical_formula_sum 'C6 H5 N5 O2'
_chemical_formula_weight 179.14
_space_group_IT_number 14
_space_group_name_Hall '-P 2ybc'
_space_group_name_H-M_alt 'P 1 21/c 1'
_symmetry_cell_setting monoclinic
_symmetry_space_group_name_Hall '-P 2ybc'
_symmetry_space_group_name_H-M 'P 1 21/c 1'
_audit_creation_date 2019-03-08T20:45
_audit_creation_method 'from EXP file using GSAS2CIF'
_audit_update_record ' 2019-03-08T20:45  Initial CIF as created by GSAS2CIF'
_cell_angle_alpha 90.0
_cell_angle_beta 131.157(6)
_cell_angle_gamma 90.0
_cell_formula_units_Z 4
_cell_length_a 4.4848(6)
_cell_length_b 9.8986(13)
_cell_length_c 20.4187(7)
_cell_measurement_temperature 294
_cell_volume 682.48(14)
_computing_structure_refinement GSAS
_diffrn_radiation_polarisn_ratio 0.55
_diffrn_radiation_probe x-ray
_diffrn_radiation_wavelength 1.5406
_exptl_absorpt_correction_T_max 1.00000
_exptl_absorpt_correction_T_min 1.00000
_exptl_absorpt_process_details
;   GSAS Absorption/surface roughness correction: function number 0
 No correction is applied.
;
_pd_block_id 2019-03-08T20:45|ISOXL||
_pd_calc_method 'Rietveld Refinement'
_pd_instr_location ' ?'
_pd_meas_2theta_range_inc 0.01707
_pd_meas_2theta_range_max 70.00054
_pd_meas_2theta_range_min 3.35
_pd_meas_number_of_points 3906
_pd_phase_name Isoxanthopterin
_pd_proc_2theta_range_inc 0.01707
_pd_proc_2theta_range_max 69.98142
_pd_proc_2theta_range_min 3.33088
_pd_proc_info_datetime 2019-03-08T20:45:44
_pd_proc_info_excluded_regions ' ?'
_pd_proc_ls_background_function
;   GSAS Background function number 1 with 28 terms.
 Shifted Chebyshev function of 1st kind
      1:    4555.63     2:   -5867.13     3:    2886.51     4:   -1090.46    
      5:    409.217     6:   -245.955     7:    274.806     8:   -365.892    
      9:    381.304    10:   -226.462    11:   -11.3804    12:    217.505    
     13:   -278.099    14:    153.392    15:   -1.20243    16:   -37.5624    
     17:    15.8851    18:   -26.0270    19:    25.1143    20:    19.2594    
     21:   -56.0063    22:    43.8532    23:    7.67497    24:   -48.7303    
     25:    58.7129    26:   -55.0133    27:    37.1531    28:   -15.6362    
;
_pd_proc_ls_peak_cutoff 0.00500
_pd_proc_ls_profile_function
;
 CW Profile function number 3 with  19 terms
 Pseudovoigt profile coefficients as parameterized in
 P. Thompson, D.E. Cox & J.B. Hastings (1987). J. Appl. Cryst.,20,79-83.
 Asymmetry correction of L.W. Finger, D.E. Cox & A. P. Jephcoat (1994).
 J. Appl. Cryst.,27,892-900.
 #1(GU)   =    0.000 #2(GV)   =   -0.740 #3(GW)   =    7.349
 #4(GP)   =    0.000 #5(LX)   =    0.000 #6(LY)   =   53.993
 #7(S/L)  =   0.0233 #8(H/L)  =   0.0225
 #9(trns) =     0.00 #10(shft)=   0.0000
 #11(stec)=     0.00 #12(ptec)=     0.00 #13(sfec)=     0.00
 #14(L11) =   -0.994 #15(L22) =   -0.455 #16(L33) =   -0.120
 #17(L12) =    0.082 #18(L13) =    0.088 #19(L23) =    0.075
 Peak tails are ignored  where the intensity is below 0.0050 times the peak
   Aniso. broadening axis   0.0   0.0   1.0
;
_pd_proc_ls_prof_R_factor 0.0138
_pd_proc_ls_prof_wR_expected 0.0166
_pd_proc_ls_prof_wR_factor 0.0188
_pd_proc_number_of_points 3906
_pd_spec_mounting ' ?'
_refine_ls_goodness_of_fit_all 1.13
_refine_ls_matrix_type full
_refine_ls_number_parameters 72
_refine_ls_number_restraints 66
_refine_ls_R_Fsqd_factor 0.34554
_refine_ls_shift/su_max 0.04
_refine_ls_shift/su_mean 0.01
_reflns_d_resolution_high 1.344
_reflns_d_resolution_low 8.323
_reflns_limit_h_max 3
_reflns_limit_h_min 0
_reflns_limit_k_max 7
_reflns_limit_k_min 0
_reflns_limit_l_max 11
_reflns_limit_l_min -11
_reflns_number_total 289
_cod_data_source_file cm9b01039_si_001.cif
_cod_data_source_block ISOXL_publ
_cod_original_cell_volume 682.48(19)
_cod_original_sg_symbol_H-M 'P 21/c'
_cod_database_code 4003061
_gsas_exptl_extinct_corr_t_min 1.00000
_gsas_exptl_extinct_corr_t_max 1.00000

loop_
_symmetry_equiv_pos_site_id
_symmetry_equiv_pos_as_xyz
1 +x,+y,+z
2 -x,+y+1/2,-z+1/2
-1 -x,-y,-z
-2 +x,-y+1/2,+z+1/2

loop_
_atom_site_type_symbol
_atom_site_label
_atom_site_fract_x
_atom_site_fract_y
_atom_site_fract_z
_atom_site_occupancy
_atom_site_thermal_displace_type
_atom_site_U_iso_or_equiv
_atom_site_symmetry_multiplicity
H H1 -0.242(42) 0.196(6) 0.388(8) 1 Uiso 0.066(5) 4
H H2 -0.177(43) 0.158(5) 0.313(12) 1 Uiso 0.066(5) 4
N N3 -0.2101(43) 0.2279(12) 0.3452(11) 1 Uiso 0.055(4) 4
C C4 -0.1027(62) 0.3550(12) 0.3501(12) 1 Uiso 0.055(4) 4
N N5 -0.0419(50) 0.4387(11) 0.4097(10) 1 Uiso 0.055(4) 4
C C6 0.0536(44) 0.5673(11) 0.4092(10) 1 Uiso 0.055(4) 4
N N7 0.1138(46) 0.6534(11) 0.4689(11) 1 Uiso 0.055(4) 4
H H8 0.0774(92) 0.6179(16) 0.5118(20) 1 Uiso 0.066(5) 4
C C9 0.2266(47) 0.7871(11) 0.4774(11) 1 Uiso 0.055(4) 4
O O10 0.2684(50) 0.8621(11) 0.5318(10) 1 Uiso 0.055(4) 4
C C11 0.2694(54) 0.8303(12) 0.4158(12) 1 Uiso 0.055(4) 4
H H12 0.3454(104) 0.9359(17) 0.4178(22) 1 Uiso 0.066(5) 4
N N13 0.2186(48) 0.7491(13) 0.3585(11) 1 Uiso 0.055(4) 4
C C14 0.1047(42) 0.6190(12) 0.3529(10) 1 Uiso 0.055(4) 4
C C15 0.0516(48) 0.5275(15) 0.2909(11) 1 Uiso 0.055(4) 4
O O16 0.0863(50) 0.5562(19) 0.2371(10) 1 Uiso 0.055(4) 4
N N17 -0.0580(52) 0.3971(15) 0.2930(11) 1 Uiso 0.055(4) 4
H H18 -0.1009(90) 0.3306(19) 0.2477(19) 1 Uiso 0.066(5) 4

loop_
_atom_type_symbol
_atom_type_number_in_cell
_atom_type_scat_dispersion_real
_atom_type_scat_dispersion_imag
_atom_type_scat_Cromer_Mann_a1
_atom_type_scat_Cromer_Mann_a2
_atom_type_scat_Cromer_Mann_a3
_atom_type_scat_Cromer_Mann_a4
_atom_type_scat_Cromer_Mann_b1
_atom_type_scat_Cromer_Mann_b2
_atom_type_scat_Cromer_Mann_b3
_atom_type_scat_Cromer_Mann_b4
_atom_type_scat_Cromer_Mann_c
_atom_type_scat_source
H 20.0 0.000 0.000 0.49300 10.5109 0.32291 26.1257 0.14019 3.14236 0.04081 57.7997 0.00304 International_Tables_Vol_C
N 20.0 0.000 0.000 12.2126 0.00570 3.13220 9.89330 2.01250 28.9975 1.16630 0.58260 -11.529 International_Tables_Vol_C
C 24.0 0.000 0.000 2.31000 20.8439 1.02000 10.2075 1.58860 0.56870 0.86500 51.6512 0.21560 International_Tables_Vol_C
O 8.0 0.000 0.000 3.04850 13.2771 2.28680 5.70110 1.54630 0.32390 0.86700 32.9089 0.25080 International_Tables_Vol_C
